data_1569838
loop_
_publ_author_name
'Wei, Yuefang'
'Cai, Yaohang'
'He, Lifei'
'Zhang, Yuyan'
'Yuan, Yi'
'Zhang, Jing'
'Wang, Peng'

_publ_section_title
;
 Molecular engineering of nitrogen-rich helicene based organic
 semiconductors for stable perovskite solar cells.
;
_journal_issue 37
_journal_name_full 'Chemical science'
_journal_page_first 10285
_journal_page_last 10296
_journal_paper_doi 10.1039/d3sc02845c
_journal_volume 14
_journal_year 2023
_chemical_formula_moiety '2(C4 H8 O), C42 H27 N3'
_chemical_formula_sum 'C50 H43 N3 O2'
_chemical_formula_weight 717.87
_chemical_name_common DAP
_chemical_name_systematic
20,21-dimethyl-20,21-dihydro-9H-dibenzo[a,i]benzo[4,5]indolo[3,2-c]benzo[4,5]indolo[2,3-g]carbazole
_space_group_crystal_system monoclinic
_space_group_IT_number 14
_space_group_name_Hall '-P 2ybc'
_space_group_name_H-M_alt 'P 1 21/c 1'
_atom_sites_solution_hydrogens geom
_atom_sites_solution_primary dual
_audit_creation_date 2021-03-17
_audit_creation_method
;
Olex2 1.2
(compiled 2018.05.29 svn.r3508 for OlexSys, GUI svn.r5506)
;
_audit_update_record
;
2022-08-09 deposited with the CCDC.	2023-09-07 downloaded from the CCDC.
;
_cell_angle_alpha 90
_cell_angle_beta 92.9480(10)
_cell_angle_gamma 90
_cell_formula_units_Z 4
_cell_length_a 10.8046(4)
_cell_length_b 22.2850(7)
_cell_length_c 15.2955(4)
_cell_measurement_reflns_used 9976
_cell_measurement_temperature 170(2)
_cell_measurement_theta_max 27.04
_cell_measurement_theta_min 2.43
_cell_volume 3678.0(2)
_computing_cell_refinement 'SAINT V8.40B (Bruker Nano, Inc., 2019)'
_computing_data_collection 'Bruker Instrument Service vV6.2.14'
_computing_data_reduction 'SAINT V8.40B (Bruker Nano, Inc., 2019)'
_computing_molecular_graphics 'Olex2 (Dolomanov et al., 2009)'
_computing_publication_material 'Olex2 (Dolomanov et al., 2009)'
_computing_structure_refinement 'ShelXL (Sheldrick, 2015)'
_computing_structure_solution 'ShelXT (Sheldrick, 2015)'
_diffrn_ambient_temperature 170.0
_diffrn_measured_fraction_theta_full 1.000
_diffrn_measured_fraction_theta_max 0.999
_diffrn_measurement_device_type 'zju Bruker D8 Venture Ims3.0'
_diffrn_measurement_method '\f and \w scans'
_diffrn_radiation_type MoK\a
_diffrn_radiation_wavelength 0.71073
_diffrn_reflns_av_R_equivalents 0.0757
_diffrn_reflns_av_unetI/netI 0.0348
_diffrn_reflns_Laue_measured_fraction_full 1.000
_diffrn_reflns_Laue_measured_fraction_max 0.999
_diffrn_reflns_limit_h_max 13
_diffrn_reflns_limit_h_min -13
_diffrn_reflns_limit_k_max 28
_diffrn_reflns_limit_k_min -28
_diffrn_reflns_limit_l_max 19
_diffrn_reflns_limit_l_min -19
_diffrn_reflns_number 72290
_diffrn_reflns_point_group_measured_fraction_full 1.000
_diffrn_reflns_point_group_measured_fraction_max 0.999
_diffrn_reflns_theta_full 25.242
_diffrn_reflns_theta_max 27.119
_diffrn_reflns_theta_min 2.097
_diffrn_standards_number 0
_exptl_absorpt_coefficient_mu 0.079
_exptl_absorpt_correction_T_max 0.7455
_exptl_absorpt_correction_T_min 0.7079
_exptl_absorpt_correction_type multi-scan
_exptl_absorpt_process_details
;
SADABS-2016/2 (Bruker,2016/2) was used for absorption correction.
wR2(int) was 0.1178 before and 0.0687 after correction.
The Ratio of minimum to maximum transmission is 0.9496.
The \l/2 correction factor is Not present.
;
_exptl_crystal_colour white
_exptl_crystal_colour_primary yellow
_exptl_crystal_density_diffrn 1.296
_exptl_crystal_description block
_exptl_crystal_F_000 1520
_exptl_crystal_recrystallization_method 'Re-crystallisation from solvent: THF'
_exptl_crystal_size_max 0.12
_exptl_crystal_size_mid 0.1
_exptl_crystal_size_min 0.09
_refine_diff_density_max 0.628
_refine_diff_density_min -0.633
_refine_diff_density_rms 0.057
_refine_ls_extinction_method none
_refine_ls_goodness_of_fit_ref 1.022
_refine_ls_hydrogen_treatment constr
_refine_ls_matrix_type full
_refine_ls_number_parameters 511
_refine_ls_number_reflns 8116
_refine_ls_number_restraints 46
_refine_ls_restrained_S_all 5.703
_refine_ls_R_factor_all 0.0812
_refine_ls_R_factor_gt 0.0591
_refine_ls_shift/su_max 0.001
_refine_ls_shift/su_mean 0.000
_refine_ls_structure_factor_coef Fsqd
_refine_ls_weighting_details 'w=1/[\s^2^(Fo^2^)+(0.0744P)^2^+2.9964P] where P=(Fo^2^+2Fc^2^)/3'
_refine_ls_weighting_scheme calc
_refine_ls_wR_factor_gt 0.1482
_refine_ls_wR_factor_ref 0.1678
_reflns_Friedel_coverage 0.000
_reflns_number_gt 6115
_reflns_number_total 8116
_reflns_threshold_expression 'I > 2\s(I)'
_cod_data_source_file d3sc02845c2.cif
_cod_data_source_block mo_210316_dap_0m
_cod_depositor_comments 'Adding full bibliography for 1569838.cif.'
_cod_database_code 1569838
_shelx_shelxl_version_number 2018/3
_shelx_space_group_comment
;
The symmetry employed for this shelxl refinement is uniquely defined
by the following loop, which should always be used as a source of
symmetry information in preference to the above space-group names.
They are only intended as comments.
;
_shelx_estimated_absorpt_t_max 0.993
_shelx_estimated_absorpt_t_min 0.991
_olex2_refinement_description
;
1. Fixed Uiso
 At 1.2 times of:
  All C(H) groups, All C(H,H) groups, All C(H,H,H,H) groups, All N(H) groups
 At 1.5 times of:
  All C(H,H,H) groups
2. Restrained distances
 C49-C50 \\sim C49-C50A
 with sigma of 0.02
 C50-O2 \\sim C50A-O2A
 with sigma of 0.02
 C47-O2 \\sim C47-O2A
 with sigma of 0.02
 C19-O2 \\sim C49-O2A
 with sigma of 0.02
3. Uiso/Uaniso restraints and constraints
C49 \\sim O2 \\sim C50 \\sim O2A \\sim C50A: within 2A with sigma of 0.02 and
sigma for terminal atoms of 0.04
4. Others
 Sof(H47C)=Sof(H47D)=Sof(H49C)=Sof(H49D)=Sof(O2A)=Sof(C50A)=Sof(H50C)=
 Sof(H50D)=1-FVAR(1)
 Sof(H47A)=Sof(H47B)=Sof(H49A)=Sof(H49B)=Sof(O2)=Sof(C50)=Sof(H50A)=Sof(H50B)=
 FVAR(1)
 Fixed X: O2A(0.10253) C50A(0.157261)
 Fixed Y: O2A(0.926519) C50A(0.86261)
 Fixed Z: O2A(0.404929) C50A(0.39559)
5.a Secondary CH2 refined with riding coordinates:
 C43(H43A,H43B), C44(H44A,H44B), C45(H45A,H45B), C46(H46A,H46B), C47(H47A,
 H47B), C47(H47C,H47D), C48(H48A,H48B), C49(H49A,H49B), C49(H49C,H49D),
 C50(H50A,H50B), C50A(H50C,H50D)
5.b Aromatic/amide H refined with riding coordinates:
 N2(H2), C1(H1), C2(H2A), C3(H3), C4(H4), C7(H7), C8(H8), C17(H17), C18(H18),
 C19(H19), C20(H20), C27(H27), C28(H28), C29(H29), C30(H30), C33(H33), C34(H34),
  C37(H37), C38(H38), C39(H39), C40(H40)
5.c Idealised Me refined as rotating group:
 C41(H41A,H41B,H41C), C42(H42A,H42B,H42C)
;
_olex2_submission_special_instructions 'No special instructions were received'

loop_
_space_group_symop_operation_xyz
'x, y, z'
'-x, y+1/2, -z+1/2'
'-x, -y, -z'
'x, -y-1/2, z-1/2'

loop_
_atom_site_label
_atom_site_type_symbol
_atom_site_fract_x
_atom_site_fract_y
_atom_site_fract_z
_atom_site_U_iso_or_equiv
_atom_site_adp_type
_atom_site_occupancy
_atom_site_site_symmetry_order
_atom_site_calc_flag
_atom_site_refinement_flags_posn
_atom_site_refinement_flags_adp
_atom_site_refinement_flags_occupancy
_atom_site_disorder_assembly
_atom_site_disorder_group
O1 O 0.29373(14) 0.49314(7) 0.69472(10) 0.0352(3) Uani 1 1 d . . . . .
C43 C 0.3127(2) 0.53496(10) 0.76471(14) 0.0394(5) Uani 1 1 d . . . . .
H43A H 0.261887 0.571437 0.753892 0.047 Uiso 1 1 calc R . . . .
H43B H 0.400991 0.546766 0.771605 0.047 Uiso 1 1 calc R . . . .
C44 C 0.2729(2) 0.50215(13) 0.84531(15) 0.0461(6) Uani 1 1 d . . . . .
H44A H 0.239518 0.530358 0.888224 0.055 Uiso 1 1 calc R . . . .
H44B H 0.342761 0.479521 0.873760 0.055 Uiso 1 1 calc R . . . .
C45 C 0.1722(3) 0.45984(14) 0.80830(19) 0.0576(7) Uani 1 1 d . . . . .
H45A H 0.186412 0.418470 0.830156 0.069 Uiso 1 1 calc R . . . .
H45B H 0.089277 0.473320 0.824864 0.069 Uiso 1 1 calc R . . . .
C46 C 0.1822(3) 0.46253(15) 0.7108(2) 0.0635(8) Uani 1 1 d . . . . .
H46A H 0.183852 0.421502 0.686081 0.076 Uiso 1 1 calc R . . . .
H46B H 0.110363 0.484230 0.683316 0.076 Uiso 1 1 calc R . . . .
N1 N 0.37450(15) 0.68698(7) 0.64178(11) 0.0273(4) Uani 1 1 d . . . . .
N2 N 0.51869(15) 0.56966(7) 0.40754(10) 0.0267(4) Uani 1 1 d . . . . .
H2 H 0.572975 0.551111 0.376153 0.032 Uiso 1 1 calc R . . . .
N3 N 0.12335(15) 0.63791(7) 0.48598(10) 0.0256(3) Uani 1 1 d . . . . .
C1 C 0.5616(2) 0.69227(11) 0.98619(14) 0.0392(5) Uani 1 1 d . . . . .
H1 H 0.544388 0.724553 1.024278 0.047 Uiso 1 1 calc R . . . .
C2 C 0.6266(2) 0.64418(12) 1.01867(15) 0.0423(5) Uani 1 1 d . . . . .
H2A H 0.654744 0.643145 1.078519 0.051 Uiso 1 1 calc R . . . .
C3 C 0.6516(2) 0.59616(11) 0.96297(15) 0.0389(5) Uani 1 1 d . . . . .
H3 H 0.692833 0.561534 0.986042 0.047 Uiso 1 1 calc R . . . .
C4 C 0.61700(19) 0.59876(10) 0.87538(13) 0.0308(4) Uani 1 1 d . . . . .
H4 H 0.635529 0.565957 0.838600 0.037 Uiso 1 1 calc R . . . .
C5 C 0.55432(18) 0.64933(9) 0.83886(13) 0.0270(4) Uani 1 1 d . . . . .
C6 C 0.5190(2) 0.69553(10) 0.89743(14) 0.0320(4) Uani 1 1 d . . . . .
C7 C 0.4378(2) 0.74214(10) 0.86716(14) 0.0365(5) Uani 1 1 d . . . . .
H7 H 0.420434 0.774265 0.905476 0.044 Uiso 1 1 calc R . . . .
C8 C 0.3841(2) 0.74186(10) 0.78457(14) 0.0346(5) Uani 1 1 d . . . . .
H8 H 0.324487 0.771263 0.766511 0.042 Uiso 1 1 calc R . . . .
C9 C 0.42004(18) 0.69651(9) 0.72678(13) 0.0279(4) Uani 1 1 d . . . . .
C10 C 0.51383(18) 0.65483(9) 0.74831(13) 0.0258(4) Uani 1 1 d . . . . .
C11 C 0.53583(17) 0.62303(8) 0.66803(12) 0.0243(4) Uani 1 1 d . . . . .
C12 C 0.44255(17) 0.64105(8) 0.60639(12) 0.0238(4) Uani 1 1 d . . . . .
C13 C 0.43067(17) 0.61459(8) 0.52130(12) 0.0239(4) Uani 1 1 d . . . . .
C14 C 0.53379(17) 0.58204(8) 0.49554(12) 0.0244(4) Uani 1 1 d . . . . .
C15 C 0.63736(17) 0.56597(8) 0.55258(12) 0.0242(4) Uani 1 1 d . . . . .
C16 C 0.63865(17) 0.58709(8) 0.64069(12) 0.0245(4) Uani 1 1 d . . . . .
C17 C 0.74782(19) 0.57704(9) 0.69335(13) 0.0299(4) Uani 1 1 d . . . . .
H17 H 0.755125 0.594131 0.750281 0.036 Uiso 1 1 calc R . . . .
C18 C 0.84387(19) 0.54317(10) 0.66438(14) 0.0321(4) Uani 1 1 d . . . . .
H18 H 0.915504 0.536497 0.701762 0.039 Uiso 1 1 calc R . . . .
C19 C 0.83676(18) 0.51847(9) 0.58022(14) 0.0297(4) Uani 1 1 d D . . . .
H19 H 0.901298 0.493281 0.561654 0.036 Uiso 1 1 calc R . . . .
C20 C 0.73641(18) 0.53071(9) 0.52458(13) 0.0273(4) Uani 1 1 d . . . . .
H20 H 0.733497 0.515320 0.466593 0.033 Uiso 1 1 calc R . . . .
C21 C 0.34310(17) 0.61530(8) 0.44629(12) 0.0242(4) Uani 1 1 d . . . . .
C22 C 0.21593(17) 0.62973(8) 0.42766(12) 0.0242(4) Uani 1 1 d . . . . .
C23 C 0.16591(17) 0.63515(8) 0.34153(12) 0.0250(4) Uani 1 1 d . . . . .
C24 C 0.23337(18) 0.61150(9) 0.27000(13) 0.0267(4) Uani 1 1 d . . . . .
C25 C 0.35585(18) 0.58921(9) 0.28805(13) 0.0265(4) Uani 1 1 d . . . . .
C26 C 0.40521(18) 0.59090(9) 0.37636(13) 0.0259(4) Uani 1 1 d . . . . .
C27 C 0.4244(2) 0.56684(10) 0.21923(14) 0.0340(5) Uani 1 1 d . . . . .
H27 H 0.507697 0.554335 0.230968 0.041 Uiso 1 1 calc R . . . .
C28 C 0.3729(2) 0.56283(11) 0.13558(14) 0.0390(5) Uani 1 1 d . . . . .
H28 H 0.421073 0.549091 0.089334 0.047 Uiso 1 1 calc R . . . .
C29 C 0.2492(2) 0.57910(11) 0.11898(14) 0.0377(5) Uani 1 1 d . . . . .
H29 H 0.211652 0.573857 0.061967 0.045 Uiso 1 1 calc R . . . .
C30 C 0.1813(2) 0.60263(10) 0.18435(13) 0.0320(4) Uani 1 1 d . . . . .
H30 H 0.097107 0.613202 0.171603 0.038 Uiso 1 1 calc R . . . .
C31 C 0.03972(18) 0.65591(9) 0.34890(13) 0.0256(4) Uani 1 1 d . . . . .
C32 C 0.01538(18) 0.65214(9) 0.43782(13) 0.0265(4) Uani 1 1 d . . . . .
C33 C -0.10307(19) 0.66211(9) 0.47010(14) 0.0298(4) Uani 1 1 d . . . . .
H33 H -0.118492 0.655073 0.529823 0.036 Uiso 1 1 calc R . . . .
C34 C -0.1947(2) 0.68221(10) 0.41252(15) 0.0346(5) Uani 1 1 d . . . . .
H34 H -0.276216 0.687125 0.431876 0.042 Uiso 1 1 calc R . . . .
C35 C -0.1705(2) 0.69597(10) 0.32391(14) 0.0336(5) Uani 1 1 d . . . . .
C36 C -0.05199(19) 0.68395(9) 0.29083(13) 0.0284(4) Uani 1 1 d . . . . .
C37 C -0.0288(2) 0.70509(10) 0.20591(14) 0.0348(5) Uani 1 1 d . . . . .
H37 H 0.050935 0.699456 0.183843 0.042 Uiso 1 1 calc R . . . .
C38 C -0.1189(2) 0.73353(11) 0.15475(16) 0.0431(6) Uani 1 1 d . . . . .
H38 H -0.101077 0.747183 0.097929 0.052 Uiso 1 1 calc R . . . .
C39 C -0.2371(2) 0.74248(12) 0.18597(16) 0.0480(6) Uani 1 1 d . . . . .
H39 H -0.299666 0.761404 0.149813 0.058 Uiso 1 1 calc R . . . .
C40 C -0.2625(2) 0.72410(11) 0.26820(16) 0.0434(6) Uani 1 1 d . . . . .
H40 H -0.343082 0.730208 0.288591 0.052 Uiso 1 1 calc R . . . .
C41 C 0.29773(19) 0.73110(9) 0.59426(14) 0.0315(4) Uani 1 1 d . . . . .
H41A H 0.216333 0.733113 0.619567 0.047 Uiso 1 1 calc GR . . . .
H41B H 0.287491 0.719348 0.532571 0.047 Uiso 1 1 calc GR . . . .
H41C H 0.337721 0.770535 0.598658 0.047 Uiso 1 1 calc GR . . . .
C42 C 0.12450(19) 0.61424(10) 0.57477(13) 0.0309(4) Uani 1 1 d . . . . .
H42A H 0.069593 0.579290 0.576256 0.046 Uiso 1 1 calc GR . . . .
H42B H 0.095642 0.645224 0.614366 0.046 Uiso 1 1 calc GR . . . .
H42C H 0.209058 0.602266 0.593426 0.046 Uiso 1 1 calc GR . . . .
C47 C -0.0276(4) 0.9058(3) 0.4045(3) 0.122(2) Uani 1 1 d D . . . .
H47A H 0.007324 0.937679 0.443556 0.146 Uiso 0.788(5) 1 calc R . P A 1
H47B H -0.111156 0.918680 0.382388 0.146 Uiso 0.788(5) 1 calc R . P A 1
H47C H -0.079134 0.937041 0.430879 0.146 Uiso 0.212(5) 1 calc R . P A 2
H47D H -0.059483 0.899464 0.343350 0.146 Uiso 0.212(5) 1 calc R . P A 2
C48 C -0.0367(5) 0.8522(3) 0.4516(4) 0.131(2) Uani 1 1 d . . . . .
H48A H -0.112637 0.830016 0.432299 0.158 Uiso 1 1 calc R . . . .
H48B H -0.039354 0.860510 0.515082 0.158 Uiso 1 1 calc R . . . .
C49 C 0.0788(5) 0.81585(18) 0.4326(3) 0.1095(16) Uani 1 1 d D U . . .
H49A H 0.064063 0.772053 0.435013 0.131 Uiso 0.788(5) 1 calc R . P A 1
H49B H 0.150997 0.826669 0.471959 0.131 Uiso 0.788(5) 1 calc R . P A 1
H49C H 0.118143 0.798435 0.486720 0.131 Uiso 0.212(5) 1 calc R . P A 2
H49D H 0.059670 0.783380 0.389849 0.131 Uiso 0.212(5) 1 calc R . P A 2
O2 O 0.0499(3) 0.89767(18) 0.3327(2) 0.0907(13) Uani 0.788(5) 1 d D U P A 1
C50 C 0.0921(8) 0.8383(2) 0.3389(4) 0.124(2) Uani 0.788(5) 1 d D U P A 1
H50A H 0.180074 0.836321 0.323915 0.149 Uiso 0.788(5) 1 calc R . P A 1
H50B H 0.043000 0.812651 0.297305 0.149 Uiso 0.788(5) 1 calc R . P A 1
O2A O 0.102530 0.926519 0.404929 0.150(6) Uani 0.212(5) 1 d D U P A 2
C50A C 0.157261 0.862610 0.395590 0.117(5) Uani 0.212(5) 1 d D U P A 2
H50C H 0.166920 0.854004 0.332809 0.140 Uiso 0.212(5) 1 calc R . P A 2
H50D H 0.240566 0.861260 0.425667 0.140 Uiso 0.212(5) 1 calc R . P A 2

loop_
_atom_site_aniso_label
_atom_site_aniso_U_11
_atom_site_aniso_U_22
_atom_site_aniso_U_33
_atom_site_aniso_U_23
_atom_site_aniso_U_13
_atom_site_aniso_U_12
O1 0.0317(8) 0.0400(8) 0.0342(8) -0.0071(6) 0.0060(6) -0.0026(6)
C43 0.0524(14) 0.0337(11) 0.0322(11) -0.0031(9) 0.0032(10) -0.0066(10)
C44 0.0491(14) 0.0591(16) 0.0308(12) 0.0050(11) 0.0072(10) 0.0041(12)
C45 0.0516(16) 0.0619(18) 0.0600(17) 0.0187(14) 0.0105(13) -0.0116(13)
C46 0.0518(16) 0.074(2) 0.0663(19) -0.0187(16) 0.0154(14) -0.0269(15)
N1 0.0256(8) 0.0279(8) 0.0284(8) -0.0005(7) 0.0009(7) 0.0053(7)
N2 0.0237(8) 0.0300(9) 0.0266(8) -0.0013(7) 0.0029(6) 0.0035(7)
N3 0.0231(8) 0.0291(8) 0.0245(8) 0.0018(6) 0.0013(6) 0.0013(6)
C1 0.0436(13) 0.0450(13) 0.0292(11) -0.0093(9) 0.0049(9) -0.0015(10)
C2 0.0454(13) 0.0546(15) 0.0267(11) -0.0020(10) 0.0001(9) -0.0008(11)
C3 0.0406(12) 0.0429(13) 0.0330(11) 0.0046(9) 0.0011(9) 0.0018(10)
C4 0.0312(11) 0.0339(11) 0.0275(10) -0.0005(8) 0.0024(8) -0.0003(8)
C5 0.0244(9) 0.0294(10) 0.0277(10) -0.0014(8) 0.0043(8) -0.0044(8)
C6 0.0307(10) 0.0335(11) 0.0322(11) -0.0026(8) 0.0055(8) -0.0027(8)
C7 0.0405(12) 0.0340(11) 0.0355(11) -0.0098(9) 0.0076(9) 0.0042(9)
C8 0.0343(11) 0.0323(11) 0.0377(11) -0.0037(9) 0.0054(9) 0.0061(9)
C9 0.0262(10) 0.0290(10) 0.0288(10) -0.0013(8) 0.0043(8) -0.0005(8)
C10 0.0241(9) 0.0245(9) 0.0292(10) -0.0009(7) 0.0038(7) -0.0022(7)
C11 0.0223(9) 0.0244(9) 0.0264(9) 0.0005(7) 0.0021(7) -0.0005(7)
C12 0.0208(9) 0.0232(9) 0.0279(9) 0.0009(7) 0.0049(7) 0.0003(7)
C13 0.0232(9) 0.0237(9) 0.0251(9) 0.0022(7) 0.0019(7) -0.0003(7)
C14 0.0240(9) 0.0245(9) 0.0245(9) -0.0001(7) 0.0011(7) -0.0011(7)
C15 0.0222(9) 0.0223(9) 0.0280(9) 0.0014(7) 0.0013(7) -0.0006(7)
C16 0.0234(9) 0.0229(9) 0.0275(9) 0.0027(7) 0.0040(7) 0.0004(7)
C17 0.0267(10) 0.0353(11) 0.0278(10) -0.0006(8) 0.0010(8) 0.0015(8)
C18 0.0237(10) 0.0393(12) 0.0330(11) 0.0032(9) -0.0014(8) 0.0031(8)
C19 0.0222(9) 0.0294(10) 0.0378(11) 0.0024(8) 0.0048(8) 0.0037(8)
C20 0.0245(9) 0.0270(10) 0.0307(10) -0.0022(8) 0.0034(8) 0.0008(8)
C21 0.0235(9) 0.0240(9) 0.0251(9) 0.0013(7) 0.0012(7) -0.0001(7)
C22 0.0240(9) 0.0234(9) 0.0255(9) 0.0012(7) 0.0027(7) -0.0007(7)
C23 0.0233(9) 0.0247(9) 0.0270(9) 0.0037(7) 0.0010(7) -0.0011(7)
C24 0.0270(10) 0.0269(10) 0.0260(9) 0.0034(8) 0.0016(8) -0.0017(8)
C25 0.0265(10) 0.0272(10) 0.0259(9) 0.0015(7) 0.0027(7) -0.0015(8)
C26 0.0234(9) 0.0256(9) 0.0287(10) 0.0024(8) 0.0021(7) -0.0004(7)
C27 0.0305(11) 0.0414(12) 0.0302(10) -0.0008(9) 0.0036(8) 0.0041(9)
C28 0.0426(13) 0.0458(13) 0.0290(11) -0.0037(9) 0.0064(9) 0.0063(10)
C29 0.0417(12) 0.0453(13) 0.0257(10) -0.0005(9) -0.0026(9) 0.0027(10)
C30 0.0326(11) 0.0342(11) 0.0288(10) 0.0007(8) -0.0013(8) 0.0001(8)
C31 0.0239(9) 0.0238(9) 0.0289(10) 0.0003(7) 0.0003(7) -0.0002(7)
C32 0.0255(10) 0.0244(9) 0.0293(10) 0.0007(7) 0.0001(8) 0.0003(7)
C33 0.0273(10) 0.0309(10) 0.0314(10) -0.0029(8) 0.0037(8) 0.0001(8)
C34 0.0253(10) 0.0373(12) 0.0413(12) -0.0082(9) 0.0011(9) 0.0042(8)
C35 0.0314(11) 0.0312(11) 0.0375(11) -0.0057(9) -0.0041(9) 0.0059(8)
C36 0.0296(10) 0.0240(9) 0.0309(10) -0.0008(8) -0.0036(8) 0.0013(8)
C37 0.0386(12) 0.0299(11) 0.0355(11) 0.0018(9) -0.0016(9) 0.0031(9)
C38 0.0575(15) 0.0363(12) 0.0346(12) 0.0035(9) -0.0069(11) 0.0111(11)
C39 0.0533(15) 0.0457(14) 0.0427(13) -0.0064(11) -0.0180(11) 0.0227(12)
C40 0.0381(12) 0.0474(14) 0.0436(13) -0.0095(11) -0.0088(10) 0.0181(11)
C41 0.0312(10) 0.0277(10) 0.0355(11) 0.0018(8) 0.0011(8) 0.0063(8)
C42 0.0271(10) 0.0383(11) 0.0274(10) 0.0049(8) 0.0030(8) -0.0008(8)
C47 0.058(2) 0.176(5) 0.133(4) 0.060(4) 0.018(3) 0.026(3)
C48 0.101(4) 0.151(5) 0.146(5) 0.085(4) 0.043(3) 0.030(3)
C49 0.135(4) 0.056(2) 0.134(4) 0.005(2) -0.026(3) -0.009(2)
O2 0.084(2) 0.104(3) 0.085(2) 0.024(2) 0.0180(18) -0.0199(19)
C50 0.203(6) 0.060(3) 0.115(4) -0.018(3) 0.069(4) -0.046(4)
O2A 0.116(10) 0.189(12) 0.144(11) -0.030(11) -0.004(9) 0.021(10)
C50A 0.117(9) 0.121(10) 0.114(9) -0.004(9) 0.019(9) -0.021(9)

loop_
_atom_type_symbol
_atom_type_description
_atom_type_scat_dispersion_real
_atom_type_scat_dispersion_imag
_atom_type_scat_source
C C 0.0033 0.0016 'International Tables Vol C Tables 4.2.6.8 and 6.1.1.4'
H H 0.0000 0.0000 'International Tables Vol C Tables 4.2.6.8 and 6.1.1.4'
N N 0.0061 0.0033 'International Tables Vol C Tables 4.2.6.8 and 6.1.1.4'
O O 0.0106 0.0060 'International Tables Vol C Tables 4.2.6.8 and 6.1.1.4'

loop_
_geom_angle_atom_site_label_1
_geom_angle_atom_site_label_2
_geom_angle_atom_site_label_3
_geom_angle
_geom_angle_site_symmetry_1
_geom_angle_site_symmetry_3
_geom_angle_publ_flag
C46 O1 C43 105.95(18) . . ?
O1 C43 H43A 110.7 . . ?
O1 C43 H43B 110.7 . . ?
O1 C43 C44 105.05(19) . . ?
H43A C43 H43B 108.8 . . ?
C44 C43 H43A 110.7 . . ?
C44 C43 H43B 110.7 . . ?
C43 C44 H44A 111.2 . . ?
C43 C44 H44B 111.2 . . ?
C43 C44 C45 102.9(2) . . ?
H44A C44 H44B 109.1 . . ?
C45 C44 H44A 111.2 . . ?
C45 C44 H44B 111.2 . . ?
C44 C45 H45A 110.8 . . ?
C44 C45 H45B 110.8 . . ?
H45A C45 H45B 108.8 . . ?
C46 C45 C44 104.9(2) . . ?
C46 C45 H45A 110.8 . . ?
C46 C45 H45B 110.8 . . ?
O1 C46 C45 107.3(2) . . ?
O1 C46 H46A 110.3 . . ?
O1 C46 H46B 110.3 . . ?
C45 C46 H46A 110.3 . . ?
C45 C46 H46B 110.3 . . ?
H46A C46 H46B 108.5 . . ?
C9 N1 C12 108.07(16) . . ?
C9 N1 C41 122.12(17) . . ?
C12 N1 C41 127.11(17) . . ?
C14 N2 H2 125.4 . . ?
C14 N2 C26 109.20(16) . . ?
C26 N2 H2 125.4 . . ?
C22 N3 C42 125.49(16) . . ?
C32 N3 C22 107.69(16) . . ?
C32 N3 C42 123.09(16) . . ?
C2 C1 H1 119.1 . . ?
C2 C1 C6 121.8(2) . . ?
C6 C1 H1 119.1 . . ?
C1 C2 H2A 120.3 . . ?
C1 C2 C3 119.4(2) . . ?
C3 C2 H2A 120.3 . . ?
C2 C3 H3 119.7 . . ?
C4 C3 C2 120.6(2) . . ?
C4 C3 H3 119.7 . . ?
C3 C4 H4 119.4 . . ?
C3 C4 C5 121.3(2) . . ?
C5 C4 H4 119.4 . . ?
C4 C5 C6 117.65(18) . . ?
C4 C5 C10 124.37(18) . . ?
C6 C5 C10 117.72(18) . . ?
C1 C6 C5 118.8(2) . . ?
C1 C6 C7 121.0(2) . . ?
C7 C6 C5 120.14(19) . . ?
C6 C7 H7 119.2 . . ?
C8 C7 C6 121.65(19) . . ?
C8 C7 H7 119.2 . . ?
C7 C8 H8 121.1 . . ?
C7 C8 C9 117.8(2) . . ?
C9 C8 H8 121.1 . . ?
N1 C9 C8 127.11(19) . . ?
N1 C9 C10 109.72(17) . . ?
C10 C9 C8 123.14(19) . . ?
C5 C10 C11 136.14(18) . . ?
C9 C10 C5 117.64(17) . . ?
C9 C10 C11 105.86(17) . . ?
C10 C11 C16 132.63(18) . . ?
C12 C11 C10 106.64(16) . . ?
C12 C11 C16 119.95(17) . . ?
N1 C12 C11 109.02(16) . . ?
N1 C12 C13 129.48(17) . . ?
C11 C12 C13 121.46(17) . . ?
C12 C13 C21 137.83(17) . . ?
C14 C13 C12 115.72(17) . . ?
C14 C13 C21 106.19(16) . . ?
N2 C14 C13 108.82(16) . . ?
N2 C14 C15 126.66(17) . . ?
C13 C14 C15 124.51(17) . . ?
C16 C15 C14 117.60(17) . . ?
C20 C15 C14 122.44(18) . . ?
C20 C15 C16 119.96(17) . . ?
C15 C16 C11 118.99(17) . . ?
C17 C16 C11 123.62(18) . . ?
C17 C16 C15 116.99(17) . . ?
C16 C17 H17 119.1 . . ?
C18 C17 C16 121.71(19) . . ?
C18 C17 H17 119.1 . . ?
C17 C18 H18 119.8 . . ?
C17 C18 C19 120.40(19) . . ?
C19 C18 H18 119.8 . . ?
C18 C19 H19 120.1 . . ?
C20 C19 C18 119.83(18) . . ?
C20 C19 H19 120.1 . . ?
C15 C20 H20 119.7 . . ?
C19 C20 C15 120.67(18) . . ?
C19 C20 H20 119.7 . . ?
C22 C21 C13 138.07(18) . . ?
C26 C21 C13 106.34(16) . . ?
C26 C21 C22 115.43(17) . . ?
N3 C22 C21 128.39(17) . . ?
N3 C22 C23 109.70(16) . . ?
C23 C22 C21 121.86(17) . . ?
C22 C23 C24 119.64(17) . . ?
C22 C23 C31 105.84(16) . . ?
C24 C23 C31 133.49(18) . . ?
C25 C24 C23 118.63(17) . . ?
C30 C24 C23 124.11(18) . . ?
C30 C24 C25 116.87(18) . . ?
C26 C25 C24 118.14(17) . . ?
C27 C25 C24 119.78(18) . . ?
C27 C25 C26 122.08(18) . . ?
N2 C26 C21 108.78(17) . . ?
N2 C26 C25 126.99(18) . . ?
C21 C26 C25 124.23(18) . . ?
C25 C27 H27 119.5 . . ?
C28 C27 C25 121.1(2) . . ?
C28 C27 H27 119.5 . . ?
C27 C28 H28 120.3 . . ?
C27 C28 C29 119.5(2) . . ?
C29 C28 H28 120.3 . . ?
C28 C29 H29 119.7 . . ?
C30 C29 C28 120.6(2) . . ?
C30 C29 H29 119.7 . . ?
C24 C30 H30 119.1 . . ?
C29 C30 C24 121.7(2) . . ?
C29 C30 H30 119.1 . . ?
C32 C31 C23 106.29(16) . . ?
C32 C31 C36 117.88(18) . . ?
C36 C31 C23 135.33(18) . . ?
N3 C32 C31 109.60(17) . . ?
N3 C32 C33 127.14(18) . . ?
C31 C32 C33 123.26(18) . . ?
C32 C33 H33 121.1 . . ?
C34 C33 C32 117.75(19) . . ?
C34 C33 H33 121.1 . . ?
C33 C34 H34 119.3 . . ?
C33 C34 C35 121.4(2) . . ?
C35 C34 H34 119.3 . . ?
C36 C35 C34 120.56(19) . . ?
C40 C35 C34 120.5(2) . . ?
C40 C35 C36 118.9(2) . . ?
C35 C36 C31 117.70(18) . . ?
C37 C36 C31 124.20(19) . . ?
C37 C36 C35 117.86(19) . . ?
C36 C37 H37 119.2 . . ?
C38 C37 C36 121.5(2) . . ?
C38 C37 H37 119.2 . . ?
C37 C38 H38 119.9 . . ?
C37 C38 C39 120.3(2) . . ?
C39 C38 H38 119.9 . . ?
C38 C39 H39 119.9 . . ?
C40 C39 C38 120.1(2) . . ?
C40 C39 H39 119.9 . . ?
C35 C40 H40 119.4 . . ?
C39 C40 C35 121.2(2) . . ?
C39 C40 H40 119.4 . . ?
N1 C41 H41A 109.5 . . ?
N1 C41 H41B 109.5 . . ?
N1 C41 H41C 109.5 . . ?
H41A C41 H41B 109.5 . . ?
H41A C41 H41C 109.5 . . ?
H41B C41 H41C 109.5 . . ?
N3 C42 H42A 109.5 . . ?
N3 C42 H42B 109.5 . . ?
N3 C42 H42C 109.5 . . ?
H42A C42 H42B 109.5 . . ?
H42A C42 H42C 109.5 . . ?
H42B C42 H42C 109.5 . . ?
H47A C47 H47B 108.1 . . ?
H47C C47 H47D 108.1 . . ?
C48 C47 H47A 109.6 . . ?
C48 C47 H47B 109.6 . . ?
C48 C47 H47C 109.5 . . ?
C48 C47 H47D 109.5 . . ?
C48 C47 O2 110.3(5) . . ?
C48 C47 O2A 110.8(4) . . ?
O2 C47 H47A 109.6 . . ?
O2 C47 H47B 109.6 . . ?
O2A C47 H47C 109.5 . . ?
O2A C47 H47D 109.5 . . ?
C47 C48 H48A 110.6 . . ?
C47 C48 H48B 110.6 . . ?
C47 C48 C49 105.9(4) . . ?
H48A C48 H48B 108.7 . . ?
C49 C48 H48A 110.6 . . ?
C49 C48 H48B 110.6 . . ?
C48 C49 H49A 112.4 . . ?
C48 C49 H49B 112.4 . . ?
C48 C49 H49C 111.6 . . ?
C48 C49 H49D 111.6 . . ?
C48 C49 C50 97.0(4) . . ?
H49A C49 H49B 109.9 . . ?
H49C C49 H49D 109.4 . . ?
C50 C49 H49A 112.4 . . ?
C50 C49 H49B 112.4 . . ?
C50A C49 C48 100.9(3) . . ?
C50A C49 H49C 111.6 . . ?
C50A C49 H49D 111.6 . . ?
C50 O2 C47 105.7(4) . . ?
C49 C50 H50A 109.9 . . ?
C49 C50 H50B 109.9 . . ?
O2 C50 C49 109.1(4) . . ?
O2 C50 H50A 109.9 . . ?
O2 C50 H50B 109.9 . . ?
H50A C50 H50B 108.3 . . ?
C47 O2A C50A 94.6(2) . . ?
C49 C50A O2A 112.6(2) . . ?
C49 C50A H50C 109.1 . . ?
C49 C50A H50D 109.1 . . ?
O2A C50A H50C 109.1 . . ?
O2A C50A H50D 109.1 . . ?
H50C C50A H50D 107.8 . . ?

loop_
_geom_bond_atom_site_label_1
_geom_bond_atom_site_label_2
_geom_bond_distance
_geom_bond_site_symmetry_2
_geom_bond_publ_flag
O1 C43 1.426(3) . ?
O1 C46 1.417(3) . ?
C43 H43A 0.9900 . ?
C43 H43B 0.9900 . ?
C43 C44 1.515(3) . ?
C44 H44A 0.9900 . ?
C44 H44B 0.9900 . ?
C44 C45 1.526(4) . ?
C45 H45A 0.9900 . ?
C45 H45B 0.9900 . ?
C45 C46 1.502(4) . ?
C46 H46A 0.9900 . ?
C46 H46B 0.9900 . ?
N1 C9 1.383(3) . ?
N1 C12 1.387(2) . ?
N1 C41 1.456(2) . ?
N2 H2 0.8800 . ?
N2 C14 1.375(2) . ?
N2 C26 1.377(2) . ?
N3 C22 1.386(2) . ?
N3 C32 1.384(2) . ?
N3 C42 1.456(2) . ?
C1 H1 0.9500 . ?
C1 C2 1.361(3) . ?
C1 C6 1.413(3) . ?
C2 H2A 0.9500 . ?
C2 C3 1.403(3) . ?
C3 H3 0.9500 . ?
C3 C4 1.373(3) . ?
C4 H4 0.9500 . ?
C4 C5 1.415(3) . ?
C5 C6 1.429(3) . ?
C5 C10 1.436(3) . ?
C6 C7 1.422(3) . ?
C7 H7 0.9500 . ?
C7 C8 1.362(3) . ?
C8 H8 0.9500 . ?
C8 C9 1.410(3) . ?
C9 C10 1.401(3) . ?
C10 C11 1.448(3) . ?
C11 C12 1.403(3) . ?
C11 C16 1.449(3) . ?
C12 C13 1.429(3) . ?
C13 C14 1.403(3) . ?
C13 C21 1.449(3) . ?
C14 C15 1.429(3) . ?
C15 C16 1.427(3) . ?
C15 C20 1.412(3) . ?
C16 C17 1.412(3) . ?
C17 H17 0.9500 . ?
C17 C18 1.375(3) . ?
C18 H18 0.9500 . ?
C18 C19 1.398(3) . ?
C19 H19 0.9500 . ?
C19 C20 1.371(3) . ?
C20 H20 0.9500 . ?
C21 C22 1.426(3) . ?
C21 C26 1.401(3) . ?
C22 C23 1.403(3) . ?
C23 C24 1.445(3) . ?
C23 C31 1.450(3) . ?
C24 C25 1.427(3) . ?
C24 C30 1.413(3) . ?
C25 C26 1.427(3) . ?
C25 C27 1.409(3) . ?
C27 H27 0.9500 . ?
C27 C28 1.372(3) . ?
C28 H28 0.9500 . ?
C28 C29 1.395(3) . ?
C29 H29 0.9500 . ?
C29 C30 1.375(3) . ?
C30 H30 0.9500 . ?
C31 C32 1.401(3) . ?
C31 C36 1.439(3) . ?
C32 C33 1.413(3) . ?
C33 H33 0.9500 . ?
C33 C34 1.366(3) . ?
C34 H34 0.9500 . ?
C34 C35 1.427(3) . ?
C35 C36 1.426(3) . ?
C35 C40 1.421(3) . ?
C36 C37 1.416(3) . ?
C37 H37 0.9500 . ?
C37 C38 1.372(3) . ?
C38 H38 0.9500 . ?
C38 C39 1.400(4) . ?
C39 H39 0.9500 . ?
C39 C40 1.364(4) . ?
C40 H40 0.9500 . ?
C41 H41A 0.9800 . ?
C41 H41B 0.9800 . ?
C41 H41C 0.9800 . ?
C42 H42A 0.9800 . ?
C42 H42B 0.9800 . ?
C42 H42C 0.9800 . ?
C47 H47A 0.9900 . ?
C47 H47B 0.9900 . ?
C47 H47C 0.9900 . ?
C47 H47D 0.9900 . ?
C47 C48 1.402(6) . ?
C47 O2 1.426(5) . ?
C47 O2A 1.479(5) . ?
C48 H48A 0.9900 . ?
C48 H48B 0.9900 . ?
C48 C49 1.528(7) . ?
C49 H49A 0.9900 . ?
C49 H49B 0.9900 . ?
C49 H49C 0.9900 . ?
C49 H49D 0.9900 . ?
C49 C50 1.531(7) . ?
C49 C50A 1.474(5) . ?
O2 C50 1.401(7) . ?
C50 H50A 0.9900 . ?
C50 H50B 0.9900 . ?
O2A C50A 1.55152(6) . ?
C50A H50C 0.9900 . ?
C50A H50D 0.9900 . ?
